data_1541896
loop_
_publ_author_name
'Arom\'i, G.'
'Beavers, C. M.'
'S\'anchez Costa, J.'
'Craig, G. A.'
'M\'inguez Espallargas, G.'
'Orera, A.'
'Roubeau, O.'

_publ_section_title
;
 Snapshots of a solid-state transformation: coexistence of three phases
 trapped in one crystal
;
_journal_issue 4
_journal_name_full 'Chem. Sci.'
_journal_page_first 2907
_journal_paper_doi 10.1039/C5SC04287A
_journal_volume 7
_journal_year 2016
_chemical_formula_moiety
;
C36 H30 Fe N10 O2, 2(Cl O4), 1.35(C3 H6 O)
;
_chemical_formula_sum 'C40.05 H38.1 Cl2 Fe N10 O11.35'
_chemical_formula_weight 967.85
_space_group_crystal_system monoclinic
_space_group_IT_number 14
_space_group_name_Hall '-P 2yn'
_space_group_name_H-M_alt 'P 1 21/n 1'
_symmetry_space_group_name_Hall '-P 2yn'
_symmetry_space_group_name_H-M 'P 1 21/n 1'
_atom_sites_solution_hydrogens geom
_audit_creation_method SHELXL-2014/7
_audit_update_record
;
2015-12-22 deposited with the CCDC.
2016-01-05 downloaded from the CCDC.
;
_cell_angle_alpha 90
_cell_angle_beta 114.3394(11)
_cell_angle_gamma 90
_cell_formula_units_Z 4
_cell_length_a 14.1613(12)
_cell_length_b 21.6112(18)
_cell_length_c 15.3855(13)
_cell_measurement_reflns_used 9477
_cell_measurement_temperature 250(2)
_cell_measurement_theta_max 32.8
_cell_measurement_theta_min 2.96
_cell_volume 4290.1(6)
_computing_cell_refinement 'SAINT V8.34A(Bruker, 2012)'
_computing_data_collection 'Apex2 v2012.10-0 (Bruker, 2012)'
_computing_data_reduction SAINT
_computing_molecular_graphics
;
         SHELXTL 5.1, XP (Sheldrick, 1994)
    ShelXle Rev 699 (Hubschle, 2011)
;
_computing_publication_material SHELXL-2014/7
_computing_structure_refinement 'SHELXL-2014/7 (Sheldrick, 2014)'
_computing_structure_solution SHELXS
_diffrn_ambient_temperature 250(2)
_diffrn_detector_area_resol_mean 8.3
_diffrn_measured_fraction_theta_full 0.994
_diffrn_measured_fraction_theta_max 0.995
_diffrn_measurement_device_type 'Bruker Apex2'
_diffrn_measurement_method \w
_diffrn_orient_matrix_type 'Sparks (1982)'
_diffrn_orient_matrix_UB_11 -0.04806
_diffrn_orient_matrix_UB_12 0.01315
_diffrn_orient_matrix_UB_13 0.02930
_diffrn_orient_matrix_UB_21 0.01128
_diffrn_orient_matrix_UB_22 -0.04045
_diffrn_orient_matrix_UB_23 0.03438
_diffrn_orient_matrix_UB_31 0.05975
_diffrn_orient_matrix_UB_32 0.01821
_diffrn_orient_matrix_UB_33 0.05521
_diffrn_radiation_monochromator silicon(111)
_diffrn_radiation_source 'Advanced Light Source Beamline 11.3.1'
_diffrn_radiation_type synchrotron
_diffrn_radiation_wavelength 0.7749
_diffrn_reflns_av_R_equivalents 0.0631
_diffrn_reflns_av_unetI/netI 0.0655
_diffrn_reflns_Laue_measured_fraction_full 0.994
_diffrn_reflns_Laue_measured_fraction_max 0.995
_diffrn_reflns_limit_h_max 20
_diffrn_reflns_limit_h_min -20
_diffrn_reflns_limit_k_max 30
_diffrn_reflns_limit_k_min -30
_diffrn_reflns_limit_l_max 21
_diffrn_reflns_limit_l_min -21
_diffrn_reflns_number 46488
_diffrn_reflns_point_group_measured_fraction_full 0.994
_diffrn_reflns_point_group_measured_fraction_max 0.995
_diffrn_reflns_theta_full 27.706
_diffrn_reflns_theta_max 33.613
_diffrn_reflns_theta_min 2.963
_exptl_absorpt_coefficient_mu 0.690
_exptl_absorpt_correction_T_max 0.747
_exptl_absorpt_correction_T_min 0.626
_exptl_absorpt_correction_type multi-scan
_exptl_absorpt_process_details 'SADABS-2012/1  (Sheldrick, 2012)'
_exptl_crystal_colour 'dark red'
_exptl_crystal_density_diffrn 1.498
_exptl_crystal_description block
_exptl_crystal_F_000 1997
_exptl_crystal_size_max 0.100
_exptl_crystal_size_mid 0.070
_exptl_crystal_size_min 0.050
_refine_diff_density_max 1.215
_refine_diff_density_min -1.414
_refine_diff_density_rms 0.091
_refine_ls_extinction_method none
_refine_ls_goodness_of_fit_ref 1.050
_refine_ls_hydrogen_treatment constr
_refine_ls_matrix_type full
_refine_ls_number_parameters 580
_refine_ls_number_reflns 13023
_refine_ls_number_restraints 403
_refine_ls_restrained_S_all 1.201
_refine_ls_R_factor_all 0.0902
_refine_ls_R_factor_gt 0.0767
_refine_ls_shift/su_max 0.001
_refine_ls_shift/su_mean 0.000
_refine_ls_structure_factor_coef Fsqd
_refine_ls_weighting_details 'w=1/[\s^2^(Fo^2^)+(0.1307P)^2^+3.4646P] where P=(Fo^2^+2Fc^2^)/3'
_refine_ls_weighting_scheme calc
_refine_ls_wR_factor_gt 0.2215
_refine_ls_wR_factor_ref 0.2351
_reflns_Friedel_coverage 0.000
_reflns_number_gt 10342
_reflns_number_total 13023
_reflns_threshold_expression 'I > 2\s(I)'
_cod_data_source_file c5sc04287a2.cif
_cod_data_source_block Stage1_Initial
_cod_depositor_comments 'Adding full bibliography for 1541896--1541904.cif.'
_cod_original_formula_sum 'C40.05 H38.10 Cl2 Fe N10 O11.35'
_cod_database_code 1541896
_shelx_shelxl_version_number 2014/7
_shelx_space_group_comment
;
The symmetry employed for this shelxl refinement is uniquely defined
by the following loop, which should always be used as a source of
symmetry information in preference to the above space-group names.
They are only intended as comments.
;
_shelx_estimated_absorpt_t_min 0.934
_shelx_estimated_absorpt_t_max 0.966

loop_
_space_group_symop_operation_xyz
'x, y, z'
'-x+1/2, y+1/2, -z+1/2'
'-x, -y, -z'
'x-1/2, -y-1/2, z-1/2'

loop_
_atom_site_label
_atom_site_type_symbol
_atom_site_fract_x
_atom_site_fract_y
_atom_site_fract_z
_atom_site_U_iso_or_equiv
_atom_site_adp_type
_atom_site_occupancy
_atom_site_site_symmetry_order
_atom_site_calc_flag
_atom_site_refinement_flags_posn
_atom_site_refinement_flags_adp
_atom_site_refinement_flags_occupancy
_atom_site_disorder_assembly
_atom_site_disorder_group
Fe1 Fe 0.42461(2) 0.26480(2) 0.60308(2) 0.02564(11) Uani 1 1 d . . . . .
O1 O 0.2767(3) 0.34204(19) 0.9567(3) 0.0954(12) Uani 1 1 d . . . . .
O2 O 0.5041(3) 0.17642(12) 0.3220(2) 0.0670(7) Uani 1 1 d . . . . .
O3 O 0.6623(3) 0.12396(15) 0.9215(3) 0.0771(9) Uani 1 1 d D . . . .
N1 N 0.36235(19) 0.23793(12) 0.77260(17) 0.0392(5) Uani 1 1 d . . . . .
H1 H 0.3693 0.1979 0.7762 0.047 Uiso 1 1 calc R U . . .
N2 N 0.37990(17) 0.27334(11) 0.70939(15) 0.0337(4) Uani 1 1 d . . . . .
N3 N 0.40041(16) 0.35270(10) 0.59997(15) 0.0319(4) Uani 1 1 d . . . . .
N4 N 0.45707(16) 0.28944(10) 0.49630(15) 0.0326(4) Uani 1 1 d . . . . .
N5 N 0.48587(18) 0.26079(11) 0.43342(16) 0.0351(4) Uani 1 1 d . . . . .
H5 H 0.4963 0.2211 0.4331 0.042 Uiso 1 1 calc R U . . .
N6 N 0.64639(18) 0.30726(13) 0.73138(17) 0.0417(5) Uani 1 1 d . . . . .
H6 H 0.6355 0.3469 0.7308 0.050 Uiso 1 1 calc R U . . .
N7 N 0.57285(17) 0.26497(10) 0.68834(15) 0.0331(4) Uani 1 1 d . . . . .
N8 N 0.45596(18) 0.17765(10) 0.60698(15) 0.0330(4) Uani 1 1 d . . . . .
N9 N 0.28810(17) 0.23125(10) 0.51786(15) 0.0325(4) Uani 1 1 d . . . . .
N10 N 0.19169(18) 0.25247(14) 0.47045(17) 0.0413(5) Uani 1 1 d . . . . .
H10 H 0.1741 0.2913 0.4652 0.050 Uiso 1 1 calc R U . . .
C1 C 0.2490(7) 0.3805(4) 1.0188(6) 0.138(3) Uani 1 1 d . . . . .
H1A H 0.2246 0.4202 0.9886 0.208 Uiso 1 1 calc R U . . .
H1B H 0.3092 0.3866 1.0784 0.208 Uiso 1 1 calc R U . . .
H1C H 0.1946 0.3605 1.0314 0.208 Uiso 1 1 calc R U . . .
C2 C 0.2810(3) 0.2799(3) 0.9695(3) 0.0690(11) Uani 1 1 d . . . . .
C3 C 0.2580(4) 0.2509(3) 1.0392(3) 0.0858(16) Uani 1 1 d . . . . .
H3A H 0.2409 0.2748 1.0818 0.103 Uiso 1 1 calc R U . . .
C4 C 0.2602(4) 0.1882(3) 1.0461(3) 0.0881(17) Uani 1 1 d . . . . .
H4A H 0.2446 0.1693 1.0936 0.106 Uiso 1 1 calc R U . . .
C5 C 0.2846(4) 0.1520(3) 0.9851(4) 0.0831(14) Uani 1 1 d . . . . .
H5A H 0.2847 0.1086 0.9894 0.100 Uiso 1 1 calc R U . . .
C6 C 0.3095(4) 0.1812(2) 0.9164(3) 0.0675(10) Uani 1 1 d . . . . .
H6A H 0.3281 0.1567 0.8755 0.081 Uiso 1 1 calc R U . . .
C7 C 0.3079(3) 0.2446(2) 0.9061(2) 0.0536(8) Uani 1 1 d . . . . .
C8 C 0.3317(2) 0.27335(16) 0.8316(2) 0.0450(7) Uani 1 1 d . . . . .
C9 C 0.3311(2) 0.33372(17) 0.8039(2) 0.0478(7) Uani 1 1 d . . . . .
H9A H 0.3146 0.3689 0.8308 0.057 Uiso 1 1 calc R U . . .
C10 C 0.3600(2) 0.33215(14) 0.7270(2) 0.0384(5) Uani 1 1 d . . . . .
C11 C 0.3718(2) 0.37848(13) 0.6646(2) 0.0382(5) Uani 1 1 d . . . . .
C12 C 0.3560(3) 0.44185(15) 0.6649(3) 0.0508(7) Uani 1 1 d . . . . .
H12A H 0.3358 0.4601 0.7101 0.061 Uiso 1 1 calc R U . . .
C13 C 0.3709(3) 0.47776(14) 0.5960(3) 0.0542(8) Uani 1 1 d . . . . .
H13A H 0.3607 0.5208 0.5949 0.065 Uiso 1 1 calc R U . . .
C14 C 0.4000(2) 0.45133(13) 0.5303(3) 0.0475(7) Uani 1 1 d . . . . .
H14A H 0.4088 0.4755 0.4834 0.057 Uiso 1 1 calc R U . . .
C15 C 0.4163(2) 0.38784(12) 0.5345(2) 0.0364(5) Uani 1 1 d . . . . .
C16 C 0.4489(2) 0.34940(12) 0.47357(18) 0.0354(5) Uani 1 1 d . . . . .
C17 C 0.4736(2) 0.35872(14) 0.3951(2) 0.0410(6) Uani 1 1 d . . . . .
H17A H 0.4743 0.3966 0.3653 0.049 Uiso 1 1 calc R U . . .
C18 C 0.4967(2) 0.30108(14) 0.37072(19) 0.0387(5) Uani 1 1 d . . . . .
C19 C 0.5250(2) 0.28064(17) 0.2931(2) 0.0458(6) Uani 1 1 d . . . . .
C20 C 0.5496(4) 0.3267(2) 0.2411(3) 0.0662(10) Uani 1 1 d . . . . .
H20A H 0.5481 0.3686 0.2569 0.079 Uiso 1 1 calc R U . . .
C21 C 0.5760(5) 0.3104(3) 0.1662(3) 0.0858(15) Uani 1 1 d . . . . .
H21A H 0.5929 0.3412 0.1318 0.103 Uiso 1 1 calc R U . . .
C22 C 0.5770(5) 0.2487(3) 0.1432(4) 0.0870(15) Uani 1 1 d . . . . .
H22A H 0.5934 0.2375 0.0920 0.104 Uiso 1 1 calc R U . . .
C23 C 0.5541(4) 0.2033(3) 0.1948(3) 0.0776(13) Uani 1 1 d . . . . .
H23A H 0.5562 0.1613 0.1796 0.093 Uiso 1 1 calc R U . . .
C24 C 0.5282(3) 0.21984(19) 0.2686(3) 0.0533(8) Uani 1 1 d . . . . .
C25 C 0.5008(6) 0.1130(2) 0.2941(5) 0.111(2) Uani 1 1 d . . . . .
H25A H 0.4749 0.0877 0.3316 0.167 Uiso 1 1 calc R U . . .
H25B H 0.5699 0.0994 0.3046 0.167 Uiso 1 1 calc R U . . .
H25C H 0.4552 0.1089 0.2270 0.167 Uiso 1 1 calc R U . . .
C26 C 0.7398(2) 0.2800(2) 0.7757(2) 0.0543(8) Uani 1 1 d . . . . .
H26A H 0.8027 0.3004 0.8108 0.065 Uiso 1 1 calc R U . . .
C27 C 0.7274(2) 0.2185(2) 0.7612(2) 0.0517(8) Uani 1 1 d . . . . .
H27A H 0.7790 0.1879 0.7837 0.062 Uiso 1 1 calc R U . . .
C28 C 0.6211(2) 0.20991(15) 0.70524(19) 0.0389(6) Uani 1 1 d . . . . .
C29 C 0.5541(2) 0.15854(13) 0.6581(2) 0.0400(6) Uani 1 1 d . . . . .
C30 C 0.5812(3) 0.09726(16) 0.6575(3) 0.0579(9) Uani 1 1 d . . . . .
H30A H 0.6497 0.0840 0.6929 0.069 Uiso 1 1 calc R U . . .
C31 C 0.5049(4) 0.05557(15) 0.6035(3) 0.0674(11) Uani 1 1 d . . . . .
H31A H 0.5219 0.0136 0.6023 0.081 Uiso 1 1 calc R U . . .
C32 C 0.4044(3) 0.07521(15) 0.5516(3) 0.0573(9) Uani 1 1 d . . . . .
H32A H 0.3528 0.0472 0.5144 0.069 Uiso 1 1 calc R U . . .
C33 C 0.3814(2) 0.13757(12) 0.55577(19) 0.0393(6) Uani 1 1 d . . . . .
C34 C 0.2824(2) 0.16915(13) 0.50810(18) 0.0387(5) Uani 1 1 d . . . . .
C35 C 0.1797(3) 0.15127(18) 0.4544(2) 0.0522(8) Uani 1 1 d . . . . .
H35A H 0.1539 0.1109 0.4375 0.063 Uiso 1 1 calc R U . . .
C36 C 0.1256(2) 0.2051(2) 0.4320(2) 0.0530(8) Uani 1 1 d . . . . .
H36A H 0.0538 0.2088 0.3956 0.064 Uiso 1 1 calc R U . . .
C37 C 0.6190(3) 0.08181(17) 0.9396(3) 0.0581(8) Uani 1 1 d D . . . .
C38 C 0.6161(4) 0.0200(2) 0.8965(4) 0.0811(13) Uani 1 1 d D . . . .
H38A H 0.6661 0.0187 0.8683 0.122 Uiso 1 1 calc R U . . .
H38B H 0.5472 0.0123 0.8474 0.122 Uiso 1 1 calc R U . . .
H38C H 0.6332 -0.0116 0.9454 0.122 Uiso 1 1 calc R U . . .
C39 C 0.5653(5) 0.0886(3) 1.0035(4) 0.0970(17) Uani 1 1 d D . . . .
H39A H 0.5743 0.1304 1.0283 0.146 Uiso 1 1 calc R U . . .
H39B H 0.5943 0.0595 1.0560 0.146 Uiso 1 1 calc R U . . .
H39C H 0.4920 0.0801 0.9682 0.146 Uiso 1 1 calc R U . . .
O4 O -0.0351(14) 0.0709(7) 0.4516(12) 0.148(6) Uiso 0.35 1 d D . P A -1
C40 C -0.0145(13) 0.0198(7) 0.4804(10) 0.084(4) Uiso 0.35 1 d D . P A -1
C41 C 0.035(2) -0.0207(12) 0.4340(18) 0.129(10) Uiso 0.35 1 d D . P A -1
H41A H 0.0475 -0.0611 0.4643 0.193 Uiso 0.35 1 calc R U P A -1
H41B H -0.0108 -0.0251 0.3670 0.193 Uiso 0.35 1 calc R U P A -1
H41C H 0.0999 -0.0027 0.4403 0.193 Uiso 0.35 1 calc R U P A -1
C42 C -0.010(2) -0.0009(15) 0.5734(14) 0.127(8) Uiso 0.35 1 d D . P A -1
H42A H 0.0083 -0.0445 0.5823 0.190 Uiso 0.35 1 calc R U P A -1
H42B H 0.0418 0.0230 0.6241 0.190 Uiso 0.35 1 calc R U P A -1
H42C H -0.0772 0.0050 0.5750 0.190 Uiso 0.35 1 calc R U P A -1
Cl1_1 Cl 0.69667(15) 0.4664(2) 0.7453(2) 0.0535(5) Uiso 0.532(6) 1 d D . P B 1
O1_1 O 0.6133(4) 0.4344(3) 0.7618(5) 0.0592(16) Uiso 0.532(6) 1 d D . P B 1
O2_1 O 0.7873(5) 0.4607(4) 0.8294(5) 0.097(2) Uiso 0.532(6) 1 d D . P B 1
O3_1 O 0.6652(6) 0.5313(3) 0.7330(6) 0.097(2) Uiso 0.532(6) 1 d D . P B 1
O4_1 O 0.7020(8) 0.4452(4) 0.6623(5) 0.134(4) Uiso 0.532(6) 1 d D . P B 1
Cl1_2 Cl 0.69172(15) 0.4747(2) 0.7661(2) 0.0451(5) Uiso 0.468(6) 1 d D . P B 2
O1_2 O 0.6077(5) 0.4326(4) 0.7333(6) 0.082(3) Uiso 0.468(6) 1 d D . P B 2
O2_2 O 0.7213(7) 0.4996(4) 0.8575(5) 0.118(3) Uiso 0.468(6) 1 d D . P B 2
O3_2 O 0.6839(7) 0.5196(4) 0.6964(6) 0.105(3) Uiso 0.468(6) 1 d D . P B 2
O4_2 O 0.7835(6) 0.4365(4) 0.7810(7) 0.106(3) Uiso 0.468(6) 1 d D . P B 2
Cl1_3 Cl 0.3052(2) 0.05085(11) 0.7327(2) 0.0534(6) Uiso 0.502(9) 1 d D . P C 1
O1_3 O 0.2565(7) 0.0589(4) 0.7979(6) 0.105(3) Uiso 0.502(9) 1 d D . P C 1
O2_3 O 0.3678(6) -0.0028(3) 0.7627(7) 0.107(3) Uiso 0.502(9) 1 d D . P C 1
O3_3 O 0.2332(7) 0.0510(5) 0.6379(5) 0.130(4) Uiso 0.502(9) 1 d D . P C 1
O4_3 O 0.3674(5) 0.1048(3) 0.7441(5) 0.0615(18) Uiso 0.502(9) 1 d D . P C 1
Cl1_4 Cl 0.3221(3) 0.05216(12) 0.7553(3) 0.0602(7) Uiso 0.498(9) 1 d D . P C 2
O1_4 O 0.3251(8) 0.0378(4) 0.8464(5) 0.107(3) Uiso 0.498(9) 1 d D . P C 2
O2_4 O 0.3504(7) 0.0001(4) 0.7142(7) 0.108(3) Uiso 0.498(9) 1 d D . P C 2
O3_4 O 0.2175(5) 0.0676(5) 0.6961(8) 0.143(5) Uiso 0.498(9) 1 d D . P C 2
O4_4 O 0.3938(5) 0.1014(3) 0.7666(5) 0.0579(17) Uiso 0.498(9) 1 d D . P C 2

loop_
_atom_site_aniso_label
_atom_site_aniso_U_11
_atom_site_aniso_U_22
_atom_site_aniso_U_33
_atom_site_aniso_U_23
_atom_site_aniso_U_13
_atom_site_aniso_U_12
Fe1 0.02641(17) 0.02517(17) 0.02610(18) -0.00073(11) 0.01161(13) 0.00150(11)
O1 0.133(3) 0.097(3) 0.097(3) -0.031(2) 0.088(3) -0.012(2)
O2 0.097(2) 0.0465(13) 0.0851(19) -0.0100(13) 0.0650(18) -0.0067(13)
O3 0.0769(19) 0.0633(17) 0.090(2) -0.0025(16) 0.0339(17) -0.0196(15)
N1 0.0396(11) 0.0484(13) 0.0330(11) 0.0016(9) 0.0183(9) -0.0021(9)
N2 0.0331(10) 0.0403(11) 0.0309(10) -0.0025(8) 0.0162(8) 0.0001(8)
N3 0.0297(9) 0.0278(9) 0.0357(10) -0.0034(7) 0.0108(8) 0.0019(7)
N4 0.0332(9) 0.0358(10) 0.0309(9) 0.0000(8) 0.0154(8) -0.0003(8)
N5 0.0362(10) 0.0388(11) 0.0330(10) -0.0010(8) 0.0171(9) 0.0004(8)
N6 0.0346(10) 0.0539(14) 0.0346(11) -0.0060(10) 0.0121(9) -0.0092(10)
N7 0.0295(9) 0.0389(11) 0.0295(9) 0.0007(8) 0.0109(8) 0.0006(8)
N8 0.0399(10) 0.0280(9) 0.0337(10) 0.0016(8) 0.0178(8) 0.0036(8)
N9 0.0303(9) 0.0375(11) 0.0294(9) -0.0006(8) 0.0120(8) -0.0019(8)
N10 0.0307(10) 0.0564(14) 0.0354(11) -0.0015(10) 0.0123(9) 0.0038(10)
C1 0.191(8) 0.144(6) 0.137(6) -0.069(5) 0.124(6) -0.021(6)
C2 0.064(2) 0.102(3) 0.054(2) -0.017(2) 0.0372(18) -0.010(2)
C3 0.082(3) 0.138(5) 0.058(2) -0.017(3) 0.050(2) -0.018(3)
C4 0.074(3) 0.149(5) 0.055(2) 0.021(3) 0.041(2) -0.004(3)
C5 0.084(3) 0.108(4) 0.071(3) 0.023(3) 0.045(2) 0.002(3)
C6 0.078(3) 0.080(3) 0.058(2) 0.0068(19) 0.042(2) 0.004(2)
C7 0.0460(16) 0.079(2) 0.0427(16) -0.0038(15) 0.0249(14) -0.0049(16)
C8 0.0383(13) 0.0642(19) 0.0373(13) -0.0091(12) 0.0203(11) -0.0025(12)
C9 0.0456(15) 0.0599(18) 0.0449(15) -0.0156(13) 0.0257(13) -0.0006(13)
C10 0.0339(11) 0.0464(14) 0.0380(12) -0.0114(11) 0.0178(10) -0.0006(10)
C11 0.0337(11) 0.0368(12) 0.0428(13) -0.0087(10) 0.0143(10) 0.0014(10)
C12 0.0486(15) 0.0403(15) 0.0623(19) -0.0145(13) 0.0216(14) 0.0053(12)
C13 0.0536(17) 0.0295(13) 0.072(2) -0.0043(13) 0.0178(16) 0.0037(12)
C14 0.0464(15) 0.0297(12) 0.0584(18) 0.0051(12) 0.0135(13) -0.0004(11)
C15 0.0335(11) 0.0294(11) 0.0410(13) 0.0019(9) 0.0100(10) -0.0019(9)
C16 0.0335(11) 0.0368(12) 0.0333(11) 0.0031(9) 0.0113(9) -0.0041(9)
C17 0.0393(13) 0.0431(14) 0.0382(13) 0.0080(11) 0.0135(11) -0.0077(11)
C18 0.0361(12) 0.0453(14) 0.0362(12) 0.0023(10) 0.0163(10) -0.0053(10)
C19 0.0448(14) 0.0580(17) 0.0396(14) -0.0026(12) 0.0224(12) -0.0101(13)
C20 0.082(3) 0.078(3) 0.0511(19) 0.0031(18) 0.0401(19) -0.014(2)
C21 0.109(4) 0.106(4) 0.067(3) 0.008(3) 0.061(3) -0.012(3)
C22 0.105(4) 0.118(4) 0.068(3) -0.014(3) 0.064(3) -0.012(3)
C23 0.088(3) 0.089(3) 0.077(3) -0.024(2) 0.056(3) -0.009(3)
C24 0.0559(18) 0.064(2) 0.0501(17) -0.0041(15) 0.0322(15) -0.0017(16)
C25 0.191(7) 0.050(2) 0.151(6) -0.018(3) 0.129(6) -0.010(3)
C26 0.0325(13) 0.086(3) 0.0393(15) 0.0044(15) 0.0097(11) -0.0073(15)
C27 0.0307(12) 0.082(2) 0.0401(14) 0.0136(15) 0.0122(11) 0.0130(14)
C28 0.0342(11) 0.0504(15) 0.0337(12) 0.0094(11) 0.0157(10) 0.0103(11)
C29 0.0454(14) 0.0361(13) 0.0412(13) 0.0076(10) 0.0207(11) 0.0125(11)
C30 0.071(2) 0.0412(16) 0.063(2) 0.0132(14) 0.0288(18) 0.0245(15)
C31 0.102(3) 0.0299(14) 0.073(2) 0.0053(15) 0.039(2) 0.0181(17)
C32 0.085(3) 0.0304(13) 0.0568(19) -0.0034(13) 0.0296(18) -0.0021(14)
C33 0.0560(15) 0.0288(11) 0.0346(12) -0.0008(9) 0.0201(12) -0.0016(10)
C34 0.0445(13) 0.0408(13) 0.0310(11) -0.0048(10) 0.0158(10) -0.0105(11)
C35 0.0524(17) 0.0596(19) 0.0429(15) -0.0133(14) 0.0178(13) -0.0230(15)
C36 0.0346(13) 0.080(2) 0.0397(15) -0.0107(15) 0.0103(12) -0.0124(14)
C37 0.0543(18) 0.0523(19) 0.063(2) 0.0006(16) 0.0188(16) -0.0045(15)
C38 0.075(3) 0.058(2) 0.105(4) -0.010(2) 0.031(3) -0.003(2)
C39 0.120(5) 0.096(4) 0.101(4) -0.007(3) 0.071(4) -0.002(3)

loop_
_atom_type_symbol
_atom_type_description
_atom_type_scat_dispersion_real
_atom_type_scat_dispersion_imag
_atom_type_scat_source
C C -0.0020 0.0020 'International Tables Vol C Tables 4.2.6.8 and 6.1.1.4'
H H 0.0000 0.0000 'International Tables Vol C Tables 4.2.6.8 and 6.1.1.4'
N N -0.0031 0.0040 'International Tables Vol C Tables 4.2.6.8 and 6.1.1.4'
O O -0.0041 0.0074 'International Tables Vol C Tables 4.2.6.8 and 6.1.1.4'
Cl Cl 0.1408 0.1896 'International Tables Vol C Tables 4.2.6.8 and 6.1.1.4'
Fe Fe 0.2064 0.9930 'International Tables Vol C Tables 4.2.6.8 and 6.1.1.4'

loop_
_geom_angle_atom_site_label_1
_geom_angle_atom_site_label_2
_geom_angle_atom_site_label_3
_geom_angle
N3 Fe1 N8 177.09(9)
N3 Fe1 N4 79.14(9)
N8 Fe1 N4 99.28(9)
N3 Fe1 N7 98.34(9)
N8 Fe1 N7 79.18(9)
N4 Fe1 N7 90.23(9)
N3 Fe1 N9 103.31(9)
N8 Fe1 N9 79.15(9)
N4 Fe1 N9 92.69(9)
N7 Fe1 N9 158.32(9)
N3 Fe1 N2 79.37(10)
N8 Fe1 N2 102.23(9)
N4 Fe1 N2 158.49(10)
N7 Fe1 N2 93.75(9)
N9 Fe1 N2 91.36(9)
C2 O1 C1 118.9(5)
C24 O2 C25 117.2(3)
N2 N1 C8 111.2(3)
N2 N1 H1 124.4
C8 N1 H1 124.4
N1 N2 C10 106.0(2)
N1 N2 Fe1 139.55(19)
C10 N2 Fe1 114.46(19)
C11 N3 C15 120.9(2)
C11 N3 Fe1 119.76(19)
C15 N3 Fe1 119.29(18)
C16 N4 N5 106.1(2)
C16 N4 Fe1 117.40(18)
N5 N4 Fe1 136.49(18)
N4 N5 C18 111.9(2)
N4 N5 H5 124.1
C18 N5 H5 124.1
N7 N6 C26 110.7(3)
N7 N6 H6 124.7
C26 N6 H6 124.7
N6 N7 C28 106.2(2)
N6 N7 Fe1 137.01(19)
C28 N7 Fe1 116.51(19)
C33 N8 C29 121.1(2)
C33 N8 Fe1 119.78(19)
C29 N8 Fe1 119.03(19)
N10 N9 C34 106.2(2)
N10 N9 Fe1 137.52(19)
C34 N9 Fe1 115.92(18)
N9 N10 C36 110.3(3)
N9 N10 H10 124.8
C36 N10 H10 124.8
O1 C1 H1A 109.5
O1 C1 H1B 109.5
H1A C1 H1B 109.5
O1 C1 H1C 109.5
H1A C1 H1C 109.5
H1B C1 H1C 109.5
O1 C2 C3 123.3(4)
O1 C2 C7 116.3(4)
C3 C2 C7 120.4(5)
C4 C3 C2 120.3(5)
C4 C3 H3A 119.9
C2 C3 H3A 119.9
C3 C4 C5 121.3(4)
C3 C4 H4A 119.3
C5 C4 H4A 119.3
C4 C5 C6 118.2(5)
C4 C5 H5A 120.9
C6 C5 H5A 120.9
C7 C6 C5 122.7(4)
C7 C6 H6A 118.6
C5 C6 H6A 118.6
C6 C7 C2 117.0(4)
C6 C7 C8 121.0(3)
C2 C7 C8 122.0(4)
C9 C8 N1 106.6(3)
C9 C8 C7 132.4(3)
N1 C8 C7 121.0(3)
C8 C9 C10 105.8(3)
C8 C9 H9A 127.1
C10 C9 H9A 127.1
N2 C10 C9 110.4(3)
N2 C10 C11 115.4(2)
C9 C10 C11 134.2(3)
N3 C11 C12 120.7(3)
N3 C11 C10 111.0(2)
C12 C11 C10 128.3(3)
C11 C12 C13 118.0(3)
C11 C12 H12A 121.0
C13 C12 H12A 121.0
C14 C13 C12 121.0(3)
C14 C13 H13A 119.5
C12 C13 H13A 119.5
C13 C14 C15 118.4(3)
C13 C14 H14A 120.8
C15 C14 H14A 120.8
N3 C15 C14 120.9(3)
N3 C15 C16 110.6(2)
C14 C15 C16 128.5(3)
N4 C16 C17 109.9(3)
N4 C16 C15 113.5(2)
C17 C16 C15 136.6(3)
C18 C17 C16 106.0(2)
C18 C17 H17A 127.0
C16 C17 H17A 127.0
N5 C18 C17 106.1(2)
N5 C18 C19 122.2(3)
C17 C18 C19 131.7(3)
C24 C19 C20 118.5(3)
C24 C19 C18 124.0(3)
C20 C19 C18 117.5(3)
C21 C20 C19 120.3(4)
C21 C20 H20A 119.9
C19 C20 H20A 119.9
C22 C21 C20 119.3(4)
C22 C21 H21A 120.3
C20 C21 H21A 120.3
C21 C22 C23 120.5(4)
C21 C22 H22A 119.7
C23 C22 H22A 119.7
C24 C23 C22 119.6(5)
C24 C23 H23A 120.2
C22 C23 H23A 120.2
C19 C24 C23 121.7(4)
C19 C24 O2 116.3(3)
C23 C24 O2 122.0(4)
O2 C25 H25A 109.5
O2 C25 H25B 109.5
H25A C25 H25B 109.5
O2 C25 H25C 109.5
H25A C25 H25C 109.5
H25B C25 H25C 109.5
C27 C26 N6 108.3(3)
C27 C26 H26A 125.8
N6 C26 H26A 125.8
C26 C27 C28 105.4(3)
C26 C27 H27A 127.3
C28 C27 H27A 127.3
N7 C28 C27 109.4(3)
N7 C28 C29 114.0(2)
C27 C28 C29 136.5(3)
N8 C29 C30 120.8(3)
N8 C29 C28 111.3(2)
C30 C29 C28 127.8(3)
C29 C30 C31 118.5(3)
C29 C30 H30A 120.8
C31 C30 H30A 120.8
C32 C31 C30 120.6(3)
C32 C31 H31A 119.7
C30 C31 H31A 119.7
C31 C32 C33 118.4(3)
C31 C32 H32A 120.8
C33 C32 H32A 120.8
N8 C33 C32 120.6(3)
N8 C33 C34 110.8(2)
C32 C33 C34 128.6(3)
N9 C34 C35 109.9(3)
N9 C34 C33 114.1(2)
C35 C34 C33 136.0(3)
C36 C35 C34 104.7(3)
C36 C35 H35A 127.7
C34 C35 H35A 127.7
N10 C36 C35 108.8(3)
N10 C36 H36A 125.6
C35 C36 H36A 125.6
O3 C37 C39 122.3(4)
O3 C37 C38 120.3(4)
C39 C37 C38 117.3(4)
C37 C38 H38A 109.5
C37 C38 H38B 109.5
H38A C38 H38B 109.5
C37 C38 H38C 109.5
H38A C38 H38C 109.5
H38B C38 H38C 109.5
C37 C39 H39A 109.5
C37 C39 H39B 109.5
H39A C39 H39B 109.5
C37 C39 H39C 109.5
H39A C39 H39C 109.5
H39B C39 H39C 109.5
O4 C40 C41 117.8(17)
O4 C40 C42 124(2)
C41 C40 C42 116.7(17)
C40 C41 H41A 109.5
C40 C41 H41B 109.5
H41A C41 H41B 109.5
C40 C41 H41C 109.5
H41A C41 H41C 109.5
H41B C41 H41C 109.5
C40 C42 H42A 109.5
C40 C42 H42B 109.5
H42A C42 H42B 109.5
C40 C42 H42C 109.5
H42A C42 H42C 109.5
H42B C42 H42C 109.5
O4_1 Cl1_1 O2_1 116.3(5)
O4_1 Cl1_1 O3_1 109.1(5)
O2_1 Cl1_1 O3_1 108.6(5)
O4_1 Cl1_1 O1_1 110.7(5)
O2_1 Cl1_1 O1_1 107.0(4)
O3_1 Cl1_1 O1_1 104.4(4)
O2_2 Cl1_2 O1_2 117.7(6)
O2_2 Cl1_2 O3_2 113.3(6)
O1_2 Cl1_2 O3_2 112.2(5)
O2_2 Cl1_2 O4_2 100.3(5)
O1_2 Cl1_2 O4_2 104.6(5)
O3_2 Cl1_2 O4_2 106.8(5)
O3_3 Cl1_3 O2_3 115.6(6)
O3_3 Cl1_3 O4_3 106.0(5)
O2_3 Cl1_3 O4_3 110.9(5)
O3_3 Cl1_3 O1_3 112.0(5)
O2_3 Cl1_3 O1_3 106.7(5)
O4_3 Cl1_3 O1_3 105.3(4)
O1_4 Cl1_4 O3_4 106.4(6)
O1_4 Cl1_4 O2_4 111.5(5)
O3_4 Cl1_4 O2_4 108.1(6)
O1_4 Cl1_4 O4_4 108.1(5)
O3_4 Cl1_4 O4_4 113.7(5)
O2_4 Cl1_4 O4_4 109.0(5)

loop_
_geom_bond_atom_site_label_1
_geom_bond_atom_site_label_2
_geom_bond_distance
Fe1 N3 1.927(2)
Fe1 N8 1.930(2)
Fe1 N4 1.954(2)
Fe1 N7 1.964(2)
Fe1 N9 1.973(2)
Fe1 N2 1.991(2)
O1 C2 1.355(6)
O1 C1 1.437(6)
O2 C24 1.380(4)
O2 C25 1.432(5)
O3 C37 1.193(5)
N1 N2 1.339(3)
N1 C8 1.386(4)
N1 H1 0.8700
N2 C10 1.353(4)
N3 C11 1.340(3)
N3 C15 1.353(3)
N4 C16 1.335(3)
N4 N5 1.346(3)
N5 C18 1.354(3)
N5 H5 0.8700
N6 N7 1.338(3)
N6 C26 1.348(4)
N6 H6 0.8700
N7 C28 1.343(4)
N8 C33 1.341(4)
N8 C29 1.349(3)
N9 N10 1.336(3)
N9 C34 1.349(4)
N10 C36 1.348(4)
N10 H10 0.8700
C1 H1A 0.9700
C1 H1B 0.9700
C1 H1C 0.9700
C2 C3 1.391(6)
C2 C7 1.409(5)
C3 C4 1.358(8)
C3 H3A 0.9400
C4 C5 1.373(8)
C4 H4A 0.9400
C5 C6 1.395(6)
C5 H5A 0.9400
C6 C7 1.378(6)
C6 H6A 0.9400
C7 C8 1.461(5)
C8 C9 1.372(5)
C9 C10 1.403(4)
C9 H9A 0.9400
C10 C11 1.443(4)
C11 C12 1.388(4)
C12 C13 1.399(5)
C12 H12A 0.9400
C13 C14 1.364(5)
C13 H13A 0.9400
C14 C15 1.389(4)
C14 H14A 0.9400
C15 C16 1.462(4)
C16 C17 1.402(4)
C17 C18 1.379(4)
C17 H17A 0.9400
C18 C19 1.475(4)
C19 C24 1.373(5)
C19 C20 1.408(5)
C20 C21 1.395(6)
C20 H20A 0.9400
C21 C22 1.382(8)
C21 H21A 0.9400
C22 C23 1.384(7)
C22 H22A 0.9400
C23 C24 1.376(5)
C23 H23A 0.9400
C25 H25A 0.9700
C25 H25B 0.9700
C25 H25C 0.9700
C26 C27 1.346(6)
C26 H26A 0.9400
C27 C28 1.405(4)
C27 H27A 0.9400
C28 C29 1.446(4)
C29 C30 1.380(4)
C30 C31 1.389(6)
C30 H30A 0.9400
C31 C32 1.381(6)
C31 H31A 0.9400
C32 C33 1.394(4)
C32 H32A 0.9400
C33 C34 1.457(4)
C34 C35 1.399(4)
C35 C36 1.357(6)
C35 H35A 0.9400
C36 H36A 0.9400
C37 C39 1.478(5)
C37 C38 1.485(5)
C38 H38A 0.9700
C38 H38B 0.9700
C38 H38C 0.9700
C39 H39A 0.9700
C39 H39B 0.9700
C39 H39C 0.9700
O4 C40 1.181(10)
C40 C41 1.474(9)
C40 C42 1.475(9)
C41 H41A 0.9700
C41 H41B 0.9700
C41 H41C 0.9700
C42 H42A 0.9700
C42 H42B 0.9700
C42 H42C 0.9700
Cl1_1 O4_1 1.388(6)
Cl1_1 O2_1 1.402(5)
Cl1_1 O3_1 1.461(5)
Cl1_1 O1_1 1.478(5)
Cl1_2 O2_2 1.398(6)
Cl1_2 O1_2 1.416(5)
Cl1_2 O3_2 1.417(6)
Cl1_2 O4_2 1.477(6)
Cl1_3 O3_3 1.393(6)
Cl1_3 O2_3 1.417(6)
Cl1_3 O4_3 1.428(5)
Cl1_3 O1_3 1.442(6)
Cl1_4 O1_4 1.419(6)
Cl1_4 O3_4 1.423(6)
Cl1_4 O2_4 1.426(6)
Cl1_4 O4_4 1.431(5)

loop_
_geom_hbond_atom_site_label_D
_geom_hbond_atom_site_label_H
_geom_hbond_atom_site_label_A
_geom_hbond_distance_DH
_geom_hbond_distance_HA
_geom_hbond_distance_DA
_geom_hbond_angle_DHA
_geom_hbond_site_symmetry_A
N1 H1 O4_4 0.87 2.13 2.990(6) 170.8 .
N1 H1 O4_3 0.87 2.07 2.915(6) 164.1 .
N5 H5 O2 0.87 2.01 2.587(3) 123.3 .
N6 H6 O1_2 0.87 1.90 2.767(9) 177.1 .
N6 H6 O1_1 0.87 2.01 2.858(7) 166.0 .
N6 H6 Cl1_1 0.87 2.70 3.501(4) 152.9 .
N6 H6 Cl1_2 0.87 2.86 3.676(4) 156.0 .
N10 H10 O3 0.87 1.93 2.759(4) 157.9 4_565
